data_4030957
loop_
_publ_author_name
'Wang, Bian-Lin'
'Gao, Hai-Tao'
'Li, Wei-Dong Z'

_publ_section_title
;
 Total synthesis of (+)-iresin.
;
_journal_issue 10
_journal_name_full 'The Journal of organic chemistry'
_journal_page_first 5296
_journal_page_last 5301
_journal_paper_doi 10.1021/acs.joc.5b00365
_journal_volume 80
_journal_year 2015
_chemical_formula_moiety 'C29 H28 Br2 O6'
_chemical_formula_sum 'C29 H28 Br2 O6'
_chemical_formula_weight 632.33
_chemical_name_systematic
; 
 ? 
;
_space_group_IT_number 4
_symmetry_cell_setting monoclinic
_symmetry_space_group_name_Hall 'P 2yb'
_symmetry_space_group_name_H-M 'P 1 21 1'
_atom_sites_solution_hydrogens geom
_atom_sites_solution_primary direct
_atom_sites_solution_secondary difmap
_audit_creation_method SHELXL-97
_cell_angle_alpha 90.00
_cell_angle_beta 92.047(13)
_cell_angle_gamma 90.00
_cell_formula_units_Z 2
_cell_length_a 6.2860(12)
_cell_length_b 7.3672(15)
_cell_length_c 28.272(6)
_cell_measurement_reflns_used 3760
_cell_measurement_temperature 113(2)
_cell_measurement_theta_max 28.00
_cell_measurement_theta_min 2.20
_cell_volume 1308.4(5)
_computing_cell_refinement 'CrystalClear-SM Expert 2.0 r2'
_computing_data_collection 'CrystalClear-SM Expert 2.0 r2 (Rigaku, 2009)'
_computing_data_reduction 'CrystalClear-SM Expert 2.0 r2'
_computing_molecular_graphics 'CrystalStructure 4.0'
_computing_publication_material 'CrystalStructure 4.0 (Rigaku, 2009)'
_computing_structure_refinement 'SHELXL-97 (Sheldrick, 1997)'
_computing_structure_solution 'SHELXS-97 (Sheldrick, 1990)'
_diffrn_ambient_temperature 113(2)
_diffrn_detector_area_resol_mean 14.222
_diffrn_measured_fraction_theta_full 0.989
_diffrn_measured_fraction_theta_max 0.989
_diffrn_measurement_device_type 'Rigaku Saturn724 CCD'
_diffrn_measurement_method \w
_diffrn_radiation_monochromator multilayer
_diffrn_radiation_source 'rotating anode'
_diffrn_radiation_type MoK\a
_diffrn_radiation_wavelength 0.71075
_diffrn_reflns_av_R_equivalents 0.0789
_diffrn_reflns_av_sigmaI/netI 0.1684
_diffrn_reflns_limit_h_max 8
_diffrn_reflns_limit_h_min -8
_diffrn_reflns_limit_k_max 9
_diffrn_reflns_limit_k_min -9
_diffrn_reflns_limit_l_max 37
_diffrn_reflns_limit_l_min -35
_diffrn_reflns_number 10197
_diffrn_reflns_theta_full 27.91
_diffrn_reflns_theta_max 27.91
_diffrn_reflns_theta_min 1.44
_diffrn_standards_decay_% 0
_diffrn_standards_interval_count 0
_diffrn_standards_interval_time 0
_diffrn_standards_number 0
_exptl_absorpt_coefficient_mu 3.141
_exptl_absorpt_correction_T_max 0.8847
_exptl_absorpt_correction_T_min 0.5194
_exptl_absorpt_correction_type multi-scan
_exptl_absorpt_process_details CrystalClear
_exptl_crystal_colour colorless
_exptl_crystal_density_diffrn 1.605
_exptl_crystal_density_method 'not measured'
_exptl_crystal_description prism
_exptl_crystal_F_000 640
_exptl_crystal_size_max 0.24
_exptl_crystal_size_mid 0.20
_exptl_crystal_size_min 0.04
_refine_diff_density_max 0.980
_refine_diff_density_min -0.858
_refine_diff_density_rms 0.119
_refine_ls_abs_structure_details 'Flack H D (1983), Acta Cryst. A39, 876-881'
_refine_ls_abs_structure_Flack -0.020(13)
_refine_ls_extinction_coef 0.0033(10)
_refine_ls_extinction_expression Fc^*^=kFc[1+0.001xFc^2^\l^3^/sin(2\q)]^-1/4^
_refine_ls_extinction_method SHELXL
_refine_ls_goodness_of_fit_ref 0.840
_refine_ls_hydrogen_treatment constr
_refine_ls_matrix_type full
_refine_ls_number_parameters 337
_refine_ls_number_reflns 5551
_refine_ls_number_restraints 1
_refine_ls_restrained_S_all 0.840
_refine_ls_R_factor_all 0.0740
_refine_ls_R_factor_gt 0.0530
_refine_ls_shift/su_max 0.000
_refine_ls_shift/su_mean 0.000
_refine_ls_structure_factor_coef Fsqd
_refine_ls_weighting_details 'calc w=1/[\s^2^(Fo^2^)+(0.0536P)^2^+0.0000P] where P=(Fo^2^+2Fc^2^)/3'
_refine_ls_weighting_scheme calc
_refine_ls_wR_factor_gt 0.1339
_refine_ls_wR_factor_ref 0.1477
_reflns_number_gt 2728
_reflns_number_total 5551
_reflns_threshold_expression >2sigma(I)
_cod_data_source_file jo5b00365_si_003.cif
_cod_data_source_block shelxl
_cod_depositor_comments 'Adding full bibliography for 4030957.cif.'
_cod_database_code 4030957

loop_
_symmetry_equiv_pos_as_xyz
'x, y, z'
'-x, y+1/2, -z'

loop_
_atom_site_label
_atom_site_type_symbol
_atom_site_fract_x
_atom_site_fract_y
_atom_site_fract_z
_atom_site_U_iso_or_equiv
_atom_site_adp_type
_atom_site_occupancy
_atom_site_symmetry_multiplicity
_atom_site_calc_flag
_atom_site_refinement_flags
Br1 Br 0.03072(13) 0.31245(12) 0.03019(2) 0.0513(3) Uani 1 1 d .
Br2 Br 0.44364(12) -0.23249(12) 0.04981(2) 0.0473(3) Uani 1 1 d .
O1 O 0.3796(6) 0.4687(7) 0.25597(14) 0.0261(11) Uani 1 1 d .
O2 O 0.0648(7) 0.6148(7) 0.26012(15) 0.0321(12) Uani 1 1 d .
O3 O 0.6456(6) 0.1645(7) 0.26307(14) 0.0265(11) Uani 1 1 d .
O4 O 0.9884(7) 0.1423(7) 0.24084(14) 0.0332(13) Uani 1 1 d .
O5 O 0.7831(6) 0.7166(7) 0.52020(14) 0.0261(11) Uani 1 1 d .
O6 O 0.7858(7) 0.4580(7) 0.56181(14) 0.0285(11) Uani 1 1 d .
C1 C 0.5974(10) 0.7258(10) 0.36143(19) 0.0254(15) Uani 1 1 d .
H1A H 0.4574 0.7608 0.3736 0.030 Uiso 1 1 calc R
H1B H 0.6920 0.8329 0.3642 0.030 Uiso 1 1 calc R
C2 C 0.5683(10) 0.6755(9) 0.3093(2) 0.0263(15) Uani 1 1 d .
H2A H 0.5013 0.7772 0.2914 0.032 Uiso 1 1 calc R
H2B H 0.7081 0.6494 0.2957 0.032 Uiso 1 1 calc R
C3 C 0.4276(9) 0.5094(10) 0.3060(2) 0.0232(15) Uani 1 1 d .
H3 H 0.2908 0.5383 0.3213 0.028 Uiso 1 1 calc R
C4 C 0.5217(8) 0.3374(9) 0.32959(19) 0.0206(14) Uani 1 1 d .
C5 C 0.5715(9) 0.3890(9) 0.3826(2) 0.0198(13) Uani 1 1 d .
H5 H 0.4281 0.4087 0.3960 0.024 Uiso 1 1 calc R
C6 C 0.6673(9) 0.2345(9) 0.41239(19) 0.0228(14) Uani 1 1 d .
H6A H 0.5679 0.1302 0.4114 0.027 Uiso 1 1 calc R
H6B H 0.8018 0.1947 0.3984 0.027 Uiso 1 1 calc R
C7 C 0.7118(8) 0.2889(11) 0.46333(19) 0.0236(14) Uani 1 1 d .
H7 H 0.7492 0.1982 0.4860 0.028 Uiso 1 1 calc R
C8 C 0.6996(9) 0.4607(10) 0.4770(2) 0.0215(14) Uani 1 1 d .
C9 C 0.6433(9) 0.6168(9) 0.4449(2) 0.0210(14) Uani 1 1 d .
H9 H 0.4871 0.6398 0.4467 0.025 Uiso 1 1 calc R
C10 C 0.6918(9) 0.5720(10) 0.39247(19) 0.0232(15) Uani 1 1 d .
C11 C 0.7594(9) 0.7688(11) 0.47023(19) 0.0257(14) Uani 1 1 d .
H11A H 0.9008 0.7875 0.4567 0.031 Uiso 1 1 calc R
H11B H 0.6773 0.8831 0.4670 0.031 Uiso 1 1 calc R
C12 C 0.7588(9) 0.5324(10) 0.5239(2) 0.0256(15) Uani 1 1 d .
C13 C 0.1912(10) 0.5284(10) 0.2378(2) 0.0269(16) Uani 1 1 d .
C14 C 0.1606(10) 0.4787(10) 0.1874(2) 0.0245(15) Uani 1 1 d .
C15 C -0.0333(11) 0.5191(10) 0.1646(2) 0.0319(17) Uani 1 1 d .
H15 H -0.1407 0.5788 0.1816 0.038 Uiso 1 1 calc R
C16 C -0.0717(11) 0.4753(11) 0.1188(2) 0.0372(19) Uani 1 1 d .
H16 H -0.2024 0.5084 0.1033 0.045 Uiso 1 1 calc R
C17 C 0.0848(11) 0.3792(10) 0.0941(2) 0.0315(17) Uani 1 1 d .
C18 C 0.2836(10) 0.3466(10) 0.1159(2) 0.0328(18) Uani 1 1 d .
H18 H 0.3931 0.2923 0.0984 0.039 Uiso 1 1 calc R
C19 C 0.3216(10) 0.3922(10) 0.1622(2) 0.0288(16) Uani 1 1 d .
H19 H 0.4555 0.3660 0.1773 0.035 Uiso 1 1 calc R
C20 C 0.7186(8) 0.2641(11) 0.30421(18) 0.0264(15) Uani 1 1 d .
H20A H 0.8103 0.3662 0.2948 0.032 Uiso 1 1 calc R
H20B H 0.8030 0.1839 0.3258 0.032 Uiso 1 1 calc R
C21 C 0.7982(10) 0.1119(10) 0.2335(2) 0.0249(15) Uani 1 1 d .
C22 C 0.7072(10) 0.0237(10) 0.1907(2) 0.0244(15) Uani 1 1 d .
C23 C 0.8360(10) 0.0100(10) 0.1517(2) 0.0293(17) Uani 1 1 d .
H23 H 0.9793 0.0508 0.1544 0.035 Uiso 1 1 calc R
C24 C 0.7613(11) -0.0604(11) 0.1097(2) 0.0335(18) Uani 1 1 d .
H24 H 0.8467 -0.0621 0.0827 0.040 Uiso 1 1 calc R
C25 C 0.5515(11) -0.1310(10) 0.1079(2) 0.0309(17) Uani 1 1 d .
C26 C 0.4236(10) -0.1261(10) 0.1459(2) 0.0298(16) Uani 1 1 d .
H26 H 0.2846 -0.1769 0.1439 0.036 Uiso 1 1 calc R
C27 C 0.5009(10) -0.0449(10) 0.1878(2) 0.0273(16) Uani 1 1 d .
H27 H 0.4126 -0.0366 0.2143 0.033 Uiso 1 1 calc R
C28 C 0.3493(9) 0.1874(9) 0.3289(2) 0.0270(16) Uani 1 1 d .
H28A H 0.2388 0.2191 0.3510 0.032 Uiso 1 1 calc R
H28B H 0.4144 0.0715 0.3382 0.032 Uiso 1 1 calc R
H28C H 0.2854 0.1768 0.2969 0.032 Uiso 1 1 calc R
C29 C 0.9318(9) 0.5580(10) 0.3850(2) 0.0232(14) Uani 1 1 d .
H29A H 0.9993 0.6753 0.3920 0.028 Uiso 1 1 calc R
H29B H 0.9558 0.5247 0.3520 0.028 Uiso 1 1 calc R
H29C H 0.9936 0.4650 0.4061 0.028 Uiso 1 1 calc R

loop_
_atom_site_aniso_label
_atom_site_aniso_U_11
_atom_site_aniso_U_22
_atom_site_aniso_U_33
_atom_site_aniso_U_23
_atom_site_aniso_U_13
_atom_site_aniso_U_12
Br1 0.0632(5) 0.0635(7) 0.0263(4) -0.0011(4) -0.0125(3) -0.0086(5)
Br2 0.0526(5) 0.0622(7) 0.0264(4) -0.0084(4) -0.0092(3) -0.0145(5)
O1 0.021(2) 0.041(3) 0.016(2) 0.004(2) -0.0064(17) 0.008(2)
O2 0.025(2) 0.045(3) 0.026(2) -0.003(2) -0.0037(19) 0.010(2)
O3 0.022(2) 0.035(3) 0.022(2) -0.010(2) -0.0012(17) 0.000(2)
O4 0.023(2) 0.050(4) 0.026(2) -0.006(2) -0.0005(19) -0.001(2)
O5 0.028(2) 0.031(3) 0.019(2) -0.003(2) -0.0051(17) -0.002(2)
O6 0.030(2) 0.035(3) 0.019(2) 0.004(2) -0.0035(19) 0.012(2)
C1 0.030(3) 0.025(4) 0.021(3) 0.006(3) 0.001(2) 0.002(3)
C2 0.035(4) 0.024(4) 0.019(3) 0.002(3) -0.003(3) 0.007(3)
C3 0.021(3) 0.031(4) 0.017(3) -0.002(3) 0.000(2) 0.005(3)
C4 0.019(3) 0.027(4) 0.015(3) 0.000(3) -0.004(2) 0.003(3)
C5 0.016(3) 0.019(4) 0.024(3) -0.001(3) -0.003(2) 0.002(3)
C6 0.021(3) 0.026(4) 0.021(3) 0.000(3) -0.003(2) -0.003(3)
C7 0.022(3) 0.030(4) 0.018(3) 0.002(3) -0.003(2) 0.001(3)
C8 0.021(3) 0.027(4) 0.017(3) -0.004(3) 0.002(2) -0.002(3)
C9 0.019(3) 0.020(4) 0.023(3) -0.005(3) -0.001(2) -0.003(3)
C10 0.017(3) 0.036(5) 0.016(3) -0.003(3) -0.002(2) -0.002(3)
C11 0.026(3) 0.028(4) 0.023(3) 0.001(3) -0.003(2) 0.002(3)
C12 0.014(3) 0.027(4) 0.036(4) -0.001(3) -0.003(3) -0.004(3)
C13 0.020(3) 0.034(5) 0.025(3) 0.002(3) -0.006(3) 0.003(3)
C14 0.025(3) 0.026(4) 0.022(3) 0.004(3) -0.006(3) -0.001(3)
C15 0.035(4) 0.031(5) 0.029(4) 0.003(3) -0.008(3) -0.004(3)
C16 0.032(4) 0.043(5) 0.035(4) -0.001(4) -0.014(3) -0.004(4)
C17 0.039(4) 0.033(5) 0.022(3) 0.009(3) -0.003(3) -0.001(3)
C18 0.031(3) 0.033(5) 0.034(4) 0.011(3) 0.003(3) 0.011(3)
C19 0.026(3) 0.028(4) 0.033(4) 0.003(3) -0.003(3) 0.003(3)
C20 0.024(3) 0.036(4) 0.019(3) -0.008(3) -0.004(2) 0.001(3)
C21 0.022(3) 0.031(4) 0.021(3) 0.000(3) -0.001(2) 0.002(3)
C22 0.026(3) 0.026(4) 0.022(3) 0.001(3) 0.002(2) 0.001(3)
C23 0.025(3) 0.040(5) 0.023(3) 0.003(3) -0.002(3) -0.003(3)
C24 0.033(4) 0.043(5) 0.025(4) -0.004(3) 0.002(3) 0.001(4)
C25 0.037(4) 0.029(5) 0.026(3) -0.002(3) -0.011(3) 0.004(3)
C26 0.029(3) 0.037(5) 0.023(3) 0.008(3) -0.003(3) -0.002(3)
C27 0.029(3) 0.030(4) 0.023(3) -0.002(3) -0.003(3) -0.002(3)
C28 0.023(3) 0.027(4) 0.030(4) -0.002(3) -0.006(3) 0.001(3)
C29 0.020(3) 0.027(4) 0.023(3) -0.006(3) 0.000(2) -0.003(3)

loop_
_atom_type_symbol
_atom_type_description
_atom_type_scat_dispersion_real
_atom_type_scat_dispersion_imag
_atom_type_scat_source
C C 0.0033 0.0016 'International Tables Vol C Tables 4.2.6.8 and 6.1.1.4'
H H 0.0000 0.0000 'International Tables Vol C Tables 4.2.6.8 and 6.1.1.4'
O O 0.0106 0.0060 'International Tables Vol C Tables 4.2.6.8 and 6.1.1.4'
Br Br -0.2901 2.4595 'International Tables Vol C Tables 4.2.6.8 and 6.1.1.4'

loop_
_geom_angle_atom_site_label_1
_geom_angle_atom_site_label_2
_geom_angle_atom_site_label_3
_geom_angle
C13 O1 C3 116.6(5)
C21 O3 C20 115.7(4)
C12 O5 C11 109.0(5)
C2 C1 C10 113.8(6)
C2 C1 H1A 108.8
C10 C1 H1A 108.8
C2 C1 H1B 108.8
C10 C1 H1B 108.8
H1A C1 H1B 107.7
C3 C2 C1 107.8(5)
C3 C2 H2A 110.1
C1 C2 H2A 110.1
C3 C2 H2B 110.1
C1 C2 H2B 110.1
H2A C2 H2B 108.5
O1 C3 C2 109.0(5)
O1 C3 C4 108.2(5)
C2 C3 C4 115.1(5)
O1 C3 H3 108.1
C2 C3 H3 108.1
C4 C3 H3 108.1
C3 C4 C28 108.9(4)
C3 C4 C20 112.7(5)
C28 C4 C20 108.4(6)
C3 C4 C5 106.0(5)
C28 C4 C5 107.6(5)
C20 C4 C5 113.1(4)
C6 C5 C10 111.4(4)
C6 C5 C4 114.1(5)
C10 C5 C4 117.2(5)
C6 C5 H5 104.1
C10 C5 H5 104.1
C4 C5 H5 104.1
C7 C6 C5 112.5(6)
C7 C6 H6A 109.1
C5 C6 H6A 109.1
C7 C6 H6B 109.1
C5 C6 H6B 109.1
H6A C6 H6B 107.8
C8 C7 C6 121.4(6)
C8 C7 H7 119.3
C6 C7 H7 119.3
C7 C8 C12 126.4(6)
C7 C8 C9 124.7(6)
C12 C8 C9 108.6(6)
C8 C9 C11 100.5(5)
C8 C9 C10 111.3(5)
C11 C9 C10 120.2(5)
C8 C9 H9 108.1
C11 C9 H9 108.1
C10 C9 H9 108.1
C29 C10 C1 109.4(5)
C29 C10 C9 111.8(4)
C1 C10 C9 107.6(5)
C29 C10 C5 112.9(5)
C1 C10 C5 111.0(4)
C9 C10 C5 104.0(5)
O5 C11 C9 107.1(6)
O5 C11 H11A 110.3
C9 C11 H11A 110.3
O5 C11 H11B 110.3
C9 C11 H11B 110.3
H11A C11 H11B 108.5
O6 C12 O5 120.3(6)
O6 C12 C8 131.4(7)
O5 C12 C8 108.3(6)
O2 C13 O1 123.9(6)
O2 C13 C14 124.5(6)
O1 C13 C14 111.6(6)
C15 C14 C19 119.7(6)
C15 C14 C13 118.4(6)
C19 C14 C13 121.9(6)
C16 C15 C14 121.2(7)
C16 C15 H15 119.4
C14 C15 H15 119.4
C15 C16 C17 119.4(6)
C15 C16 H16 120.3
C17 C16 H16 120.3
C18 C17 C16 119.7(6)
C18 C17 Br1 120.3(5)
C16 C17 Br1 119.8(5)
C19 C18 C17 120.3(6)
C19 C18 H18 119.8
C17 C18 H18 119.8
C18 C19 C14 119.4(6)
C18 C19 H19 120.3
C14 C19 H19 120.3
O3 C20 C4 108.4(4)
O3 C20 H20A 110.0
C4 C20 H20A 110.0
O3 C20 H20B 110.0
C4 C20 H20B 110.0
H20A C20 H20B 108.4
O4 C21 O3 123.5(6)
O4 C21 C22 124.7(6)
O3 C21 C22 111.8(5)
C27 C22 C23 119.6(6)
C27 C22 C21 122.9(6)
C23 C22 C21 117.5(6)
C24 C23 C22 121.6(6)
C24 C23 H23 119.2
C22 C23 H23 119.2
C23 C24 C25 117.6(6)
C23 C24 H24 121.2
C25 C24 H24 121.2
C26 C25 C24 122.4(6)
C26 C25 Br2 119.1(5)
C24 C25 Br2 118.5(5)
C25 C26 C27 118.8(6)
C25 C26 H26 120.6
C27 C26 H26 120.6
C22 C27 C26 120.0(6)
C22 C27 H27 120.0
C26 C27 H27 120.0
C4 C28 H28A 109.5
C4 C28 H28B 109.5
H28A C28 H28B 109.5
C4 C28 H28C 109.5
H28A C28 H28C 109.5
H28B C28 H28C 109.5
C10 C29 H29A 109.5
C10 C29 H29B 109.5
H29A C29 H29B 109.5
C10 C29 H29C 109.5
H29A C29 H29C 109.5
H29B C29 H29C 109.5

loop_
_geom_bond_atom_site_label_1
_geom_bond_atom_site_label_2
_geom_bond_distance
Br1 C17 1.892(6)
Br2 C25 1.907(6)
O1 C13 1.347(7)
O1 C3 1.466(7)
O2 C13 1.212(8)
O3 C21 1.352(7)
O3 C20 1.437(7)
O4 C21 1.227(7)
O5 C12 1.370(8)
O5 C11 1.467(7)
O6 C12 1.209(8)
C1 C2 1.524(7)
C1 C10 1.539(9)
C1 H1A 0.9900
C1 H1B 0.9900
C2 C3 1.511(9)
C2 H2A 0.9900
C2 H2B 0.9900
C3 C4 1.540(9)
C3 H3 1.0000
C4 C28 1.548(8)
C4 C20 1.550(8)
C4 C5 1.568(7)
C5 C6 1.526(8)
C5 C10 1.566(9)
C5 H5 1.0000
C6 C7 1.511(7)
C6 H6A 0.9900
C6 H6B 0.9900
C7 C8 1.326(10)
C7 H7 0.9500
C8 C12 1.463(8)
C8 C9 1.500(9)
C9 C11 1.504(9)
C9 C10 1.559(8)
C9 H9 1.0000
C10 C29 1.535(8)
C11 H11A 0.9900
C11 H11B 0.9900
C13 C14 1.479(8)
C14 C15 1.391(8)
C14 C19 1.411(9)
C15 C16 1.346(9)
C15 H15 0.9500
C16 C17 1.417(10)
C16 H16 0.9500
C17 C18 1.394(8)
C18 C19 1.364(8)
C18 H18 0.9500
C19 H19 0.9500
C20 H20A 0.9900
C20 H20B 0.9900
C21 C22 1.470(8)
C22 C27 1.391(8)
C22 C23 1.396(8)
C23 C24 1.363(8)
C23 H23 0.9500
C24 C25 1.417(9)
C24 H24 0.9500
C25 C26 1.366(9)
C26 C27 1.399(8)
C26 H26 0.9500
C27 H27 0.9500
C28 H28A 0.9800
C28 H28B 0.9800
C28 H28C 0.9800
C29 H29A 0.9800
C29 H29B 0.9800
C29 H29C 0.9800

loop_
_geom_torsion_atom_site_label_1
_geom_torsion_atom_site_label_2
_geom_torsion_atom_site_label_3
_geom_torsion_atom_site_label_4
_geom_torsion
C10 C1 C2 C3 57.2(7)
C13 O1 C3 C2 -98.0(6)
C13 O1 C3 C4 136.1(6)
C1 C2 C3 O1 174.4(5)
C1 C2 C3 C4 -63.8(7)
O1 C3 C4 C28 -65.0(6)
C2 C3 C4 C28 172.8(5)
O1 C3 C4 C20 55.3(6)
C2 C3 C4 C20 -66.8(7)
O1 C3 C4 C5 179.6(4)
C2 C3 C4 C5 57.4(6)
C3 C4 C5 C6 -179.9(5)
C28 C4 C5 C6 63.7(6)
C20 C4 C5 C6 -55.9(7)
C3 C4 C5 C10 -47.1(6)
C28 C4 C5 C10 -163.5(5)
C20 C4 C5 C10 76.9(7)
C10 C5 C6 C7 44.9(6)
C4 C5 C6 C7 -179.6(5)
C5 C6 C7 C8 -10.3(8)
C6 C7 C8 C12 -173.5(5)
C6 C7 C8 C9 -0.3(9)
C7 C8 C9 C11 -152.0(6)
C12 C8 C9 C11 22.3(6)
C7 C8 C9 C10 -23.6(8)
C12 C8 C9 C10 150.7(5)
C2 C1 C10 C29 76.7(6)
C2 C1 C10 C9 -161.7(5)
C2 C1 C10 C5 -48.5(7)
C8 C9 C10 C29 -68.6(7)
C11 C9 C10 C29 48.4(8)
C8 C9 C10 C1 171.2(5)
C11 C9 C10 C1 -71.8(7)
C8 C9 C10 C5 53.4(6)
C11 C9 C10 C5 170.4(6)
C6 C5 C10 C29 55.4(7)
C4 C5 C10 C29 -78.6(6)
C6 C5 C10 C1 178.6(5)
C4 C5 C10 C1 44.6(7)
C6 C5 C10 C9 -66.0(6)
C4 C5 C10 C9 160.0(5)
C12 O5 C11 C9 19.7(6)
C8 C9 C11 O5 -25.0(6)
C10 C9 C11 O5 -147.4(5)
C11 O5 C12 O6 175.2(5)
C11 O5 C12 C8 -5.0(6)
C7 C8 C12 O6 -17.8(11)
C9 C8 C12 O6 168.1(6)
C7 C8 C12 O5 162.5(6)
C9 C8 C12 O5 -11.7(7)
C3 O1 C13 O2 1.4(10)
C3 O1 C13 C14 -179.8(5)
O2 C13 C14 C15 -5.9(11)
O1 C13 C14 C15 175.3(6)
O2 C13 C14 C19 174.1(7)
O1 C13 C14 C19 -4.6(10)
C19 C14 C15 C16 0.8(11)
C13 C14 C15 C16 -179.1(7)
C14 C15 C16 C17 2.8(12)
C15 C16 C17 C18 -6.1(12)
C15 C16 C17 Br1 178.8(6)
C16 C17 C18 C19 5.9(11)
Br1 C17 C18 C19 -179.0(6)
C17 C18 C19 C14 -2.3(11)
C15 C14 C19 C18 -1.1(11)
C13 C14 C19 C18 178.8(7)
C21 O3 C20 C4 171.5(6)
C3 C4 C20 O3 -79.5(7)
C28 C4 C20 O3 41.1(7)
C5 C4 C20 O3 160.3(5)
C20 O3 C21 O4 1.4(10)
C20 O3 C21 C22 -175.6(6)
O4 C21 C22 C27 165.2(7)
O3 C21 C22 C27 -17.8(10)
O4 C21 C22 C23 -14.9(11)
O3 C21 C22 C23 162.0(6)
C27 C22 C23 C24 3.6(11)
C21 C22 C23 C24 -176.3(7)
C22 C23 C24 C25 -4.2(11)
C23 C24 C25 C26 1.7(11)
C23 C24 C25 Br2 -179.4(6)
C24 C25 C26 C27 1.4(11)
Br2 C25 C26 C27 -177.5(5)
C23 C22 C27 C26 -0.3(11)
C21 C22 C27 C26 179.5(6)
C25 C26 C27 C22 -2.1(11)
